data_2236743
loop_
_publ_author_name
'Akkurt, Mehmet'
'Kennedy, Alan R.'
'Mohamed, Shaaban K.'
'Abdelhamid, Antar A.'
'Miller, Gary J.'

_publ_section_title
;
 4-Bromo-2-[(<i>E</i>)-{[4-nitro-2-(trifluoromethyl)phenyl]imino}methyl]phenol
;
_journal_coeditor_code XU5632
_journal_issue 11
_journal_name_full 'Acta Crystallographica Section E'
_journal_page_first o3168
_journal_paper_doi 10.1107/S1600536812042262
_journal_volume 68
_journal_year 2012
_chemical_formula_iupac 'C14 H8 Br F3 N2 O3'
_chemical_formula_moiety 'C14 H8 Br F3 N2 O3'
_chemical_formula_sum 'C14 H8 Br F3 N2 O3'
_chemical_formula_weight 389.12
_chemical_name_systematic
;
4-Bromo-2-[(<i>E</i>)-{[4-nitro-2-(trifluoromethyl)phenyl]imino}methyl]phenol
;
_space_group_IT_number 14
_symmetry_cell_setting monoclinic
_symmetry_space_group_name_Hall '-P 2yn'
_symmetry_space_group_name_H-M 'P 1 21/n 1'
_atom_sites_solution_hydrogens geom
_atom_sites_solution_primary direct
_atom_sites_solution_secondary difmap
_cell_angle_alpha 90
_cell_angle_beta 94.955(5)
_cell_angle_gamma 90
_cell_formula_units_Z 4
_cell_length_a 7.3596(5)
_cell_length_b 16.4625(10)
_cell_length_c 11.2599(6)
_cell_measurement_reflns_used 1836
_cell_measurement_temperature 123(2)
_cell_measurement_theta_max 28.9712
_cell_measurement_theta_min 3.1788
_cell_volume 1359.12(14)
_computing_cell_refinement 'CrysAlis PRO (Oxford Diffraction, 2010)'
_computing_data_collection 'CrysAlis PRO (Oxford Diffraction, 2010)'
_computing_data_reduction 'CrysAlis PRO (Oxford Diffraction, 2010)'
_computing_molecular_graphics 'ORTEP-3 for Windows (Farrugia, 1997)'
_computing_publication_material 'WinGX (Farrugia, 1999) and PLATON (Spek, 2009)'
_computing_structure_refinement 'SHELXL97 (Sheldrick, 2008)'
_computing_structure_solution 'SHELXS97 (Sheldrick, 2008)'
_diffrn_ambient_temperature 123(2)
_diffrn_detector_area_resol_mean 16.0727
_diffrn_measured_fraction_theta_full 0.998
_diffrn_measured_fraction_theta_max 0.869
_diffrn_measurement_device_type 'Oxford Diffraction Xcalibur Eos'
_diffrn_measurement_method '\w scans'
_diffrn_radiation_monochromator graphite
_diffrn_radiation_source 'Enhance (Mo) X-ray Source'
_diffrn_radiation_type MoK\a
_diffrn_radiation_wavelength 0.71073
_diffrn_reflns_av_R_equivalents 0.0427
_diffrn_reflns_av_sigmaI/netI 0.0874
_diffrn_reflns_limit_h_max 8
_diffrn_reflns_limit_h_min -9
_diffrn_reflns_limit_k_max 22
_diffrn_reflns_limit_k_min -18
_diffrn_reflns_limit_l_max 15
_diffrn_reflns_limit_l_min -14
_diffrn_reflns_number 6329
_diffrn_reflns_reduction_process
;
;
_diffrn_reflns_theta_full 25.00
_diffrn_reflns_theta_max 29.04
_diffrn_reflns_theta_min 3.19
_exptl_absorpt_coefficient_mu 3.078
_exptl_absorpt_correction_T_max 0.575
_exptl_absorpt_correction_T_min 0.546
_exptl_absorpt_correction_type multi-scan
_exptl_absorpt_process_details '(CrysAlis PRO; Oxford Diffraction, 2010)'
_exptl_crystal_colour yellow
_exptl_crystal_density_diffrn 1.902
_exptl_crystal_density_method 'Not Measured'
_exptl_crystal_description 'cut rod'
_exptl_crystal_F_000 768
_exptl_crystal_size_max 0.20
_exptl_crystal_size_mid 0.18
_exptl_crystal_size_min 0.18
_refine_diff_density_max 0.513
_refine_diff_density_min -0.591
_refine_ls_extinction_method none
_refine_ls_goodness_of_fit_ref 1.022
_refine_ls_hydrogen_treatment constr
_refine_ls_matrix_type full
_refine_ls_number_parameters 203
_refine_ls_number_reflns 3149
_refine_ls_number_restraints 1
_refine_ls_restrained_S_all 1.036
_refine_ls_R_factor_all 0.0895
_refine_ls_R_factor_gt 0.0501
_refine_ls_shift/su_max 0.000
_refine_ls_shift/su_mean 0.000
_refine_ls_structure_factor_coef Fsqd
_refine_ls_weighting_details 'calc w=1/[\s^2^(Fo^2^)+(0.0233P)^2^]         where P=(Fo^2^+2Fc^2^)/3'
_refine_ls_weighting_scheme calc
_refine_ls_wR_factor_gt 0.0770
_refine_ls_wR_factor_ref 0.0900
_reflns_number_gt 2165
_reflns_number_total 3149
_reflns_threshold_expression I>2\s(I)
_cod_data_source_file xu5632.cif
_cod_data_source_block I
_cod_original_sg_symbol_H-M 'P 21/n'
_cod_database_code 2236743
_cod_database_fobs_code 2236743

loop_
_symmetry_equiv_pos_site_id
_symmetry_equiv_pos_as_xyz
1 x,y,z
2 1/2-x,1/2+y,1/2-z
3 -x,-y,-z
4 1/2+x,1/2-y,1/2+z

loop_
_atom_site_aniso_label
_atom_site_aniso_U_11
_atom_site_aniso_U_22
_atom_site_aniso_U_33
_atom_site_aniso_U_12
_atom_site_aniso_U_13
_atom_site_aniso_U_23
Br1 0.0418(3) 0.0288(3) 0.0189(2) 0.0038(2) -0.0083(2) 0.0014(2)
F1 0.0389(14) 0.0225(14) 0.0323(13) 0.0074(12) 0.0023(10) -0.0076(11)
F2 0.0708(18) 0.0249(16) 0.0215(12) 0.0036(15) -0.0195(11) -0.0031(11)
F3 0.0407(14) 0.0180(14) 0.0370(13) -0.0091(12) -0.0002(10) -0.0010(11)
O1 0.0367(17) 0.0287(18) 0.0221(14) -0.0014(15) -0.0098(11) 0.0078(14)
O2 0.0364(17) 0.0168(17) 0.0325(15) 0.0032(15) 0.0019(12) 0.0047(13)
O3 0.0387(17) 0.0174(16) 0.0206(14) 0.0006(15) -0.0082(11) 0.0014(12)
N1 0.0190(12) 0.0145(13) 0.0168(11) -0.0024(11) 0.0008(9) 0.0019(11)
N2 0.0215(18) 0.023(2) 0.0249(18) 0.0009(17) 0.0021(13) 0.0074(16)
C1 0.0146(19) 0.017(2) 0.0164(18) -0.0012(17) 0.0015(14) 0.0063(17)
C2 0.0190(19) 0.015(2) 0.021(2) -0.0019(18) -0.0007(14) -0.0029(17)
C3 0.0156(19) 0.024(2) 0.0178(19) -0.0020(18) -0.0004(14) 0.0031(17)
C4 0.020(2) 0.023(2) 0.023(2) -0.0011(19) 0.0022(15) 0.0039(18)
C5 0.025(2) 0.013(2) 0.025(2) 0.0003(18) 0.0022(15) 0.0016(17)
C6 0.0170(19) 0.016(2) 0.0198(19) -0.0017(18) 0.0014(14) 0.0005(17)
C7 0.0190(12) 0.0145(13) 0.0168(11) -0.0024(11) 0.0008(9) 0.0019(11)
C8 0.0136(18) 0.016(2) 0.0139(18) 0.0001(17) 0.0015(13) 0.0036(16)
C9 0.0169(19) 0.016(2) 0.0144(18) -0.0003(17) 0.0015(14) 0.0020(16)
C10 0.0168(19) 0.025(2) 0.0136(18) -0.0014(19) 0.0009(13) 0.0002(17)
C11 0.0138(19) 0.018(2) 0.0177(18) 0.0029(17) 0.0018(14) 0.0057(17)
C12 0.022(2) 0.012(2) 0.024(2) -0.0020(18) 0.0015(15) -0.0028(17)
C13 0.028(2) 0.014(2) 0.0139(18) -0.0011(18) -0.0037(15) -0.0018(16)
C14 0.029(2) 0.017(2) 0.020(2) -0.001(2) -0.0071(16) 0.0025(17)

loop_
_atom_site_type_symbol
_atom_site_label
_atom_site_fract_x
_atom_site_fract_y
_atom_site_fract_z
_atom_site_U_iso_or_equiv
_atom_site_thermal_displace_type
_atom_site_calc_flag
_atom_site_refinement_flags
_atom_site_occupancy
Br Br1 0.40760(6) 0.10935(3) 0.52512(3) 0.0305(2) Uani d . 1.000
F F1 0.7671(3) 0.08414(14) 1.28090(17) 0.0313(8) Uani d . 1.000
F F2 1.0022(3) 0.05148(15) 1.39501(17) 0.0404(9) Uani d . 1.000
F F3 1.0339(3) 0.09587(14) 1.21958(18) 0.0321(8) Uani d . 1.000
O O1 1.1326(3) -0.22498(18) 1.4389(2) 0.0299(9) Uani d . 1.000
O O2 1.0746(4) -0.31205(17) 1.2960(2) 0.0286(9) Uani d . 1.000
O O3 0.7242(4) 0.17073(17) 1.02757(19) 0.0262(9) Uani d . 1.000
N N1 0.7788(4) 0.01384(19) 1.0499(2) 0.0168(7) Uani d . 1.000
N N2 1.0692(4) -0.2434(2) 1.3380(3) 0.0231(11) Uani d . 1.000
C C1 0.6384(5) 0.0741(2) 0.8725(3) 0.0160(11) Uani d . 1.000
C C2 0.5635(4) 0.0613(2) 0.7551(3) 0.0185(11) Uani d . 1.000
C C3 0.5065(5) 0.1256(3) 0.6850(3) 0.0192(11) Uani d . 1.000
C C4 0.5184(5) 0.2040(3) 0.7277(3) 0.0220(12) Uani d . 1.000
C C5 0.5917(5) 0.2182(2) 0.8437(3) 0.0210(12) Uani d . 1.000
C C6 0.6520(5) 0.1540(2) 0.9156(3) 0.0176(11) Uani d . 1.000
C C7 0.6997(4) 0.0045(2) 0.9437(3) 0.0168(7) Uani d . 1.000
C C8 0.8434(4) -0.0537(2) 1.1180(3) 0.0145(11) Uani d . 1.000
C C9 0.9215(5) -0.0375(2) 1.2358(3) 0.0158(11) Uani d . 1.000
C C10 0.9916(4) -0.1002(2) 1.3070(3) 0.0185(11) Uani d . 1.000
C C11 0.9869(4) -0.1777(2) 1.2628(3) 0.0165(11) Uani d . 1.000
C C12 0.9119(5) -0.1958(2) 1.1491(3) 0.0194(12) Uani d . 1.000
C C13 0.8421(5) -0.1338(2) 1.0781(3) 0.0190(11) Uani d . 1.000
C C14 0.9282(5) 0.0480(3) 1.2828(3) 0.0225(12) Uani d . 1.000
H H1O 0.75720 0.12730 1.06220 0.0390 Uiso c R 1.000
H H2 0.55230 0.00760 0.72440 0.0220 Uiso c R 1.000
H H4 0.47670 0.24810 0.67820 0.0260 Uiso c R 1.000
H H5 0.60030 0.27220 0.87360 0.0250 Uiso c R 1.000
H H7 0.68160 -0.04870 0.91210 0.0200 Uiso c RD 1.000
H H10 1.04260 -0.08970 1.38590 0.0220 Uiso c R 1.000
H H12 0.90880 -0.25020 1.12080 0.0230 Uiso c R 1.000
H H13 0.79150 -0.14570 0.99960 0.0230 Uiso c RD 1.000

loop_
_atom_type_symbol
_atom_type_description
_atom_type_scat_dispersion_real
_atom_type_scat_dispersion_imag
_atom_type_scat_source
C C 0.0033 0.0016 ' International Tables Vol C Tables 4.2.6.8 and 6.1.1.4'
H H 0.0000 0.0000 ' International Tables Vol C Tables 4.2.6.8 and 6.1.1.4'
Br Br -0.2901 2.4595 ' International Tables Vol C Tables 4.2.6.8 and 6.1.1.4'
F F 0.0171 0.0103 ' International Tables Vol C Tables 4.2.6.8 and 6.1.1.4'
N N 0.0061 0.0033 ' International Tables Vol C Tables 4.2.6.8 and 6.1.1.4'
O O 0.0106 0.0060 ' International Tables Vol C Tables 4.2.6.8 and 6.1.1.4'

loop_
_geom_angle_atom_site_label_1
_geom_angle_atom_site_label_2
_geom_angle_atom_site_label_3
_geom_angle
_geom_angle_publ_flag
C6 O3 H1O 109.00 no
C7 N1 C8 120.9(3) no
O1 N2 C11 117.1(3) no
O2 N2 C11 118.7(3) no
O1 N2 O2 124.2(3) no
C2 C1 C7 118.8(3) no
C6 C1 C7 122.8(3) no
C2 C1 C6 118.5(3) no
C1 C2 C3 120.3(3) no
Br1 C3 C2 120.8(3) no
Br1 C3 C4 118.0(3) no
C2 C3 C4 121.2(3) no
C3 C4 C5 119.6(4) no
C4 C5 C6 120.1(3) no
O3 C6 C5 118.1(3) no
C1 C6 C5 120.3(3) no
O3 C6 C1 121.6(3) no
N1 C7 C1 120.8(3) no
N1 C8 C13 125.4(3) no
C9 C8 C13 117.9(3) no
N1 C8 C9 116.7(3) no
C8 C9 C14 120.1(3) no
C10 C9 C14 119.8(3) no
C8 C9 C10 120.1(3) no
C9 C10 C11 119.3(3) no
N2 C11 C10 118.7(3) no
C10 C11 C12 122.2(3) no
N2 C11 C12 119.1(3) no
C11 C12 C13 118.7(3) no
C8 C13 C12 121.7(3) no
F1 C14 F3 106.5(3) no
F1 C14 C9 114.4(3) no
F1 C14 F2 106.7(3) no
F2 C14 C9 111.9(3) no
F3 C14 C9 111.3(3) no
F2 C14 F3 105.5(3) no
C1 C2 H2 120.00 no
C3 C2 H2 120.00 no
C3 C4 H4 120.00 no
C5 C4 H4 120.00 no
C4 C5 H5 120.00 no
C6 C5 H5 120.00 no
N1 C7 H7 120.00 no
C1 C7 H7 120.00 no
C9 C10 H10 120.00 no
C11 C10 H10 120.00 no
C11 C12 H12 121.00 no
C13 C12 H12 121.00 no
C8 C13 H13 119.00 no
C12 C13 H13 119.00 no

loop_
_geom_bond_atom_site_label_1
_geom_bond_atom_site_label_2
_geom_bond_distance
_geom_bond_publ_flag
Br1 C3 1.902(3) no
F1 C14 1.325(5) no
F2 C14 1.333(4) no
F3 C14 1.352(5) no
O1 N2 1.228(4) no
O2 N2 1.227(4) no
O3 C6 1.354(4) no
O3 H1O 0.8400 no
N1 C7 1.293(4) no
N1 C8 1.410(4) no
N2 C11 1.471(5) no
C1 C6 1.403(5) no
C1 C7 1.448(5) no
C1 C2 1.404(5) no
C2 C3 1.365(5) no
C3 C4 1.378(7) no
C4 C5 1.389(5) no
C5 C6 1.381(5) no
C8 C13 1.393(5) no
C8 C9 1.425(5) no
C9 C10 1.379(5) no
C9 C14 1.503(6) no
C10 C11 1.369(5) no
C11 C12 1.382(5) no
C12 C13 1.369(5) no
C2 H2 0.9500 no
C4 H4 0.9500 no
C5 H5 0.9500 no
C7 H7 0.9500 no
C10 H10 0.9500 no
C12 H12 0.9500 no
C13 H13 0.9500 no

loop_
_geom_hbond_atom_site_label_D
_geom_hbond_atom_site_label_H
_geom_hbond_atom_site_label_A
_geom_hbond_site_symmetry_A
_geom_hbond_distance_DH
_geom_hbond_distance_HA
_geom_hbond_distance_DA
_geom_hbond_angle_DHA
_geom_hbond_publ_flag
O3 H1O N1 . 0.84 1.88 2.623(4) 146. yes
C10 H10 F2 . 0.95 2.35 2.685(4) 100. no
C13 H13 O1 4_444 0.95 2.50 3.134(4) 125. no

loop_
_geom_torsion_atom_site_label_1
_geom_torsion_atom_site_label_2
_geom_torsion_atom_site_label_3
_geom_torsion_atom_site_label_4
_geom_torsion
_geom_torsion_publ_flag
C8 N1 C7 C1 -178.1(3) no
C7 N1 C8 C9 -177.4(3) no
C7 N1 C8 C13 4.8(5) no
O1 N2 C11 C10 2.4(4) no
O1 N2 C11 C12 -179.2(3) no
O2 N2 C11 C10 -175.8(3) no
O2 N2 C11 C12 2.5(5) no
C6 C1 C2 C3 0.3(5) no
C7 C1 C2 C3 -179.2(3) no
C2 C1 C6 O3 -179.5(3) no
C2 C1 C6 C5 0.4(5) no
C7 C1 C6 O3 0.0(6) no
C7 C1 C6 C5 179.9(3) no
C2 C1 C7 N1 176.1(3) no
C6 C1 C7 N1 -3.4(5) no
C1 C2 C3 Br1 179.2(3) no
C1 C2 C3 C4 -0.9(5) no
Br1 C3 C4 C5 -179.3(3) no
C2 C3 C4 C5 0.8(6) no
C3 C4 C5 C6 -0.1(6) no
C4 C5 C6 O3 179.3(3) no
C4 C5 C6 C1 -0.5(6) no
N1 C8 C9 C10 -178.5(3) no
N1 C8 C9 C14 1.4(5) no
C13 C8 C9 C10 -0.5(5) no
C13 C8 C9 C14 179.3(3) no
N1 C8 C13 C12 178.3(3) no
C9 C8 C13 C12 0.5(5) no
C8 C9 C10 C11 0.7(5) no
C14 C9 C10 C11 -179.2(3) no
C8 C9 C14 F1 57.2(4) no
C8 C9 C14 F2 178.7(3) no
C8 C9 C14 F3 -63.6(4) no
C10 C9 C14 F1 -122.9(3) no
C10 C9 C14 F2 -1.5(5) no
C10 C9 C14 F3 116.3(4) no
C9 C10 C11 N2 177.4(3) no
C9 C10 C11 C12 -0.8(5) no
N2 C11 C12 C13 -177.5(3) no
C10 C11 C12 C13 0.8(5) no
C11 C12 C13 C8 -0.6(5) no
